data_7111597
loop_
_publ_author_name
'Ramakrishnan, S.'
'Anju, K. S.'
'Thomas, Ajesh P.'
'Suresh, E.'
'Srinivasan, A.'

_publ_section_title
;
 Calix[n]metallocenyl[m]phyrins (n = 1, 2 and m = 2, 4): aryl vs. alkyl
;
_journal_issue 26
_journal_name_full 'Chemical Communications'
_journal_page_first 4746
_journal_page_last 4748
_journal_paper_doi 10.1039/c001187h
_journal_volume 46
_journal_year 2010
_chemical_formula_sum 'C62 H38 F10 N4 Ru2'
_chemical_formula_weight 1231.10
_chemical_name_systematic
;
?
;
_space_group_IT_number 2
_symmetry_cell_setting triclinic
_symmetry_space_group_name_Hall '-P 1'
_symmetry_space_group_name_H-M 'P -1'
_atom_sites_solution_hydrogens geom
_atom_sites_solution_primary direct
_atom_sites_solution_secondary difmap
_audit_creation_method SHELXL-97
_cell_angle_alpha 117.3260(10)
_cell_angle_beta 99.1430(10)
_cell_angle_gamma 107.6930(10)
_cell_formula_units_Z 1
_cell_length_a 11.2539(10)
_cell_length_b 11.5076(10)
_cell_length_c 12.2368(11)
_cell_measurement_reflns_used 1348
_cell_measurement_temperature 100(2)
_cell_measurement_theta_max 18.5
_cell_measurement_theta_min 2.24
_cell_volume 1255.16(19)
_computing_cell_refinement 'BRUKER SMART'
_computing_data_collection 'BRUKER SMART'
_computing_data_reduction 'BRUKER SAINT'
_computing_molecular_graphics ORTEP
_computing_structure_refinement 'SHELXL-97 (Sheldrick, 1997)'
_computing_structure_solution 'SHELXS-97 (Sheldrick, 1990)'
_diffrn_ambient_temperature 100(2)
_diffrn_measured_fraction_theta_full 0.988
_diffrn_measured_fraction_theta_max 0.988
_diffrn_measurement_device_type 'BRUKER SMART APEX CCD DIFFRACTOMETER'
_diffrn_measurement_method 'OMEGA-PHI SCAN'
_diffrn_radiation_monochromator graphite
_diffrn_radiation_source 'fine-focus sealed tube'
_diffrn_radiation_type MoK\a
_diffrn_radiation_wavelength 0.71073
_diffrn_reflns_av_R_equivalents 0.0166
_diffrn_reflns_av_sigmaI/netI 0.0245
_diffrn_reflns_limit_h_max 12
_diffrn_reflns_limit_h_min -12
_diffrn_reflns_limit_k_max 13
_diffrn_reflns_limit_k_min -13
_diffrn_reflns_limit_l_max 13
_diffrn_reflns_limit_l_min -13
_diffrn_reflns_number 8079
_diffrn_reflns_theta_full 24.00
_diffrn_reflns_theta_max 24.00
_diffrn_reflns_theta_min 2.03
_exptl_absorpt_coefficient_mu 0.686
_exptl_absorpt_correction_T_max 0.7477
_exptl_absorpt_correction_T_min 0.6837
_exptl_absorpt_correction_type multi-scan
_exptl_absorpt_process_details 'BRUKER SADABS'
_exptl_crystal_colour RED
_exptl_crystal_density_diffrn 1.629
_exptl_crystal_density_method 'not measured'
_exptl_crystal_description BLOCKS
_exptl_crystal_F_000 616
_exptl_crystal_size_max 0.60
_exptl_crystal_size_mid 0.50
_exptl_crystal_size_min 0.45
_refine_diff_density_max 2.978
_refine_diff_density_min -4.531
_refine_diff_density_rms 0.174
_refine_ls_extinction_method none
_refine_ls_goodness_of_fit_ref 1.180
_refine_ls_hydrogen_treatment mixed
_refine_ls_matrix_type full
_refine_ls_number_parameters 319
_refine_ls_number_reflns 3893
_refine_ls_number_restraints 67
_refine_ls_restrained_S_all 1.178
_refine_ls_R_factor_all 0.1162
_refine_ls_R_factor_gt 0.1092
_refine_ls_shift/su_max 0.000
_refine_ls_shift/su_mean 0.000
_refine_ls_structure_factor_coef Fsqd
_refine_ls_weighting_details 'calc w=1/[\s^2^(Fo^2^)+(0.0000P)^2^+27.8171P] where P=(Fo^2^+2Fc^2^)/3'
_refine_ls_weighting_scheme calc
_refine_ls_wR_factor_gt 0.2284
_refine_ls_wR_factor_ref 0.2328
_reflns_number_gt 3647
_reflns_number_total 3893
_reflns_threshold_expression >2sigma(I)
_cod_data_source_file C001187Hsup1.cif
_cod_data_source_block 394rk22m
_cod_depositor_comments
;
The following automatic conversions were performed:

'_symmetry_cell_setting' value 'Triclinic' changed to 'triclinic'
according to /home/saulius/struct/CIF-dictionaries/cif_core.dic
dictionary named 'cif_core.dic' version 2.4.2 from
2011-04-26.

'_exptl_absorpt_correction_type' value 'MULTI-SCAN'
changed to 'multi-scan' according to
/home/saulius/struct/CIF-dictionaries/cif_core.dic dictionary named
'cif_core.dic' version 2.4.2 from 2011-04-26.

Automatic conversion script
Id: cif_fix_values 1891 2012-01-12 08:04:46Z andrius 
;
_cod_original_sg_symbol_H-M P-1
_cod_database_code 7111597

loop_
_symmetry_equiv_pos_as_xyz
'x, y, z'
'-x, -y, -z'

loop_
_atom_site_label
_atom_site_type_symbol
_atom_site_fract_x
_atom_site_fract_y
_atom_site_fract_z
_atom_site_U_iso_or_equiv
_atom_site_adp_type
_atom_site_occupancy
_atom_site_calc_flag
_atom_site_refinement_flags
_atom_site_disorder_assembly
_atom_site_disorder_group
Ru1 Ru 0.33513(9) 0.59455(12) 1.20289(13) 0.0600(5) Uani 1 d . . .
F1 F 0.1610(6) -0.0042(6) 0.5336(6) 0.0358(14) Uani 1 d . . .
F2 F -0.0588(6) -0.1999(7) 0.3202(6) 0.0450(16) Uani 1 d . . .
F3 F -0.2200(6) -0.4459(7) 0.2981(6) 0.0484(17) Uani 1 d . . .
F4 F -0.1556(6) -0.4957(6) 0.4910(6) 0.0382(15) Uani 1 d . . .
F5 F 0.0626(6) -0.3008(6) 0.7052(6) 0.0341(14) Uani 1 d . . .
N1 N 0.3317(8) 0.1496(8) 0.9840(8) 0.0241(17) Uani 1 d . . .
H1C H 0.405(13) 0.153(14) 0.967(13) 0.06(4) Uiso 1 d . . .
N2 N 0.4844(8) 0.0850(8) 0.8386(9) 0.031(2) Uani 1 d . . .
C1 C 0.1626(5) 0.5407(5) 1.0559(6) 0.078(4) Uani 1 d GU . .
H1 H 0.1525 0.4884 0.9676 0.094 Uiso 1 calc R . .
C2 C 0.1197(4) 0.4808(5) 1.1304(6) 0.056(3) Uani 1 d GU . .
H2 H 0.0770 0.3828 1.0990 0.068 Uiso 1 calc R . .
C3 C 0.1543(5) 0.5985(6) 1.2619(7) 0.072(4) Uani 1 d GU . .
H3 H 0.1379 0.5903 1.3307 0.086 Uiso 1 calc R . .
C4 C 0.2185(5) 0.7311(6) 1.2687(7) 0.064(3) Uani 1 d GU . .
H4 H 0.2512 0.8241 1.3427 0.077 Uiso 1 calc R . .
C5 C 0.2237(5) 0.6955(6) 1.1413(7) 0.047(3) Uani 1 d GU . .
C6 C 0.5428(4) 0.7203(4) 1.3305(5) 0.024(2) Uani 1 d G . .
H6 H 0.5808 0.8196 1.3915 0.029 Uiso 1 calc R . .
C7 C 0.5382(4) 0.6537(5) 1.2023(5) 0.039(3) Uani 1 d G . .
H7 H 0.5731 0.7002 1.1618 0.046 Uiso 1 calc R . .
C8 C 0.4710(4) 0.5021(4) 1.1430(4) 0.048(3) Uani 1 d G . .
H8 H 0.4528 0.4325 1.0560 0.058 Uiso 1 calc R . .
C9 C 0.4362(3) 0.4732(4) 1.2365(3) 0.028(2) Uani 1 d G . .
C10 C 0.4796(4) 0.6109(4) 1.3530(4) 0.025(2) Uani 1 d G . .
H10 H 0.4683 0.6267 1.4315 0.030 Uiso 1 calc R . .
C11 C 0.3771(4) 0.3254(4) 1.2200(4) 0.029(2) Uani 1 d G . .
C12 C 0.2861(5) 0.2092(5) 1.0792(5) 0.027(2) Uani 1 d G . .
C13 C 0.1448(5) 0.1440(5) 1.0251(6) 0.029(2) Uani 1 d G . .
H13 H 0.0877 0.1653 1.0704 0.034 Uiso 1 calc R . .
C14 C 0.1079(9) 0.0437(10) 0.8935(9) 0.024(2) Uani 1 d . . .
H14 H 0.0211 -0.0147 0.8334 0.029 Uiso 1 calc R . .
C15 C 0.2256(9) 0.0454(9) 0.8657(8) 0.0205(19) Uani 1 d . . .
C16 C 0.2427(9) -0.0343(10) 0.7486(10) 0.028(2) Uani 1 d . . .
C17 C 0.1189(8) -0.1443(9) 0.6288(8) 0.023(2) Uiso 1 d DU . .
C18 C 0.0346(8) -0.2722(8) 0.6125(9) 0.030(2) Uani 1 d DU . .
C19 C -0.0788(8) -0.3736(9) 0.5019(8) 0.028(2) Uani 1 d DU . .
C20 C -0.1115(9) -0.3487(10) 0.4034(9) 0.035(2) Uani 1 d DU . .
C21 C -0.0292(8) -0.2230(9) 0.4154(9) 0.034(2) Uani 1 d DU . .
C22 C 0.0837(9) -0.1240(9) 0.5272(8) 0.029(2) Uani 1 d DU . .
C23 C 0.3654(9) -0.0199(9) 0.7310(9) 0.022(2) Uani 1 d . . .
C24 C 0.3976(10) -0.0894(10) 0.6202(11) 0.033(2) Uani 1 d . . .
H24 H 0.3376 -0.1655 0.5368 0.039 Uiso 1 calc R . .
C25 C 0.5327(10) -0.0258(10) 0.6559(11) 0.036(3) Uani 1 d . . .
H25 H 0.5820 -0.0488 0.6015 0.043 Uiso 1 calc R . .
C26 C 0.5837(9) 0.0819(10) 0.7918(11) 0.032(2) Uani 1 d . . .
C27 C 0.7283(9) 0.1847(10) 0.8826(10) 0.032(2) Uani 1 d D . .
C28 C 0.8160(14) 0.1045(15) 0.8677(16) 0.031(3) Uiso 0.68 d PD A 1
C29 C 0.7374(16) 0.2623(19) 1.0288(13) 0.034(4) Uiso 0.66 d PD A 1
C28A C 0.810(3) 0.114(3) 0.807(3) 0.033(8) Uiso 0.31 d PD A 2
C29A C 0.741(3) 0.194(4) 1.012(2) 0.035(7) Uiso 0.34 d PD A 2
C30 C 0.4954(10) 0.2915(11) 1.2548(11) 0.037(3) Uani 1 d . . .
H30A H 0.4620 0.1969 1.2414 0.056 Uiso 1 calc R . .
H30B H 0.5511 0.3624 1.3452 0.056 Uiso 1 calc R . .
H30C H 0.5464 0.2943 1.1995 0.056 Uiso 1 calc R . .
C31 C 0.2992(11) 0.3282(11) 1.3126(10) 0.034(2) Uani 1 d . . .
H31A H 0.2282 0.3534 1.2933 0.051 Uiso 1 calc R . .
H31B H 0.3580 0.3986 1.4020 0.051 Uiso 1 calc R . .
H31C H 0.2626 0.2343 1.3004 0.051 Uiso 1 calc R . .

loop_
_atom_site_aniso_label
_atom_site_aniso_U_11
_atom_site_aniso_U_22
_atom_site_aniso_U_33
_atom_site_aniso_U_23
_atom_site_aniso_U_13
_atom_site_aniso_U_12
Ru1 0.0253(5) 0.0474(7) 0.0952(9) 0.0560(7) -0.0159(5) -0.0083(4)
F1 0.039(3) 0.035(3) 0.037(3) 0.023(3) 0.013(3) 0.012(3)
F2 0.045(4) 0.060(4) 0.028(3) 0.024(3) 0.006(3) 0.023(3)
F3 0.025(3) 0.049(4) 0.033(4) 0.007(3) -0.004(3) 0.003(3)
F4 0.029(3) 0.022(3) 0.042(4) 0.008(3) 0.012(3) 0.001(2)
F5 0.033(3) 0.028(3) 0.036(3) 0.019(3) 0.007(3) 0.007(3)
N1 0.023(4) 0.025(4) 0.025(4) 0.013(4) 0.011(4) 0.012(4)
N2 0.018(4) 0.021(4) 0.045(5) 0.018(4) 0.004(4) 0.003(3)
C1 0.062(9) 0.062(7) 0.076(8) 0.039(6) -0.024(7) 0.006(7)
C2 0.022(6) 0.041(6) 0.090(8) 0.043(6) -0.008(6) -0.002(5)
C3 0.040(7) 0.081(9) 0.101(9) 0.057(7) 0.027(8) 0.020(7)
C4 0.054(8) 0.075(7) 0.092(8) 0.055(7) 0.035(8) 0.040(7)
C5 0.018(5) 0.047(6) 0.067(7) 0.040(6) -0.009(5) -0.001(5)
C6 0.024(5) 0.012(4) 0.023(5) -0.001(4) 0.007(4) 0.008(4)
C7 0.047(7) 0.023(5) 0.031(6) 0.013(5) 0.011(5) 0.002(5)
C8 0.072(8) 0.023(6) 0.024(6) 0.009(5) 0.013(6) -0.001(6)
C9 0.025(5) 0.025(5) 0.030(6) 0.016(5) 0.004(4) 0.007(4)
C10 0.028(5) 0.026(5) 0.022(5) 0.011(4) 0.013(4) 0.016(4)
C11 0.033(5) 0.020(5) 0.023(5) 0.012(4) 0.000(4) 0.001(4)
C12 0.026(5) 0.019(5) 0.031(6) 0.015(4) 0.006(4) 0.006(4)
C13 0.024(5) 0.029(5) 0.030(6) 0.015(5) 0.014(4) 0.008(4)
C14 0.017(4) 0.022(5) 0.028(5) 0.009(4) 0.008(4) 0.006(4)
C15 0.027(5) 0.012(4) 0.014(5) 0.002(4) 0.005(4) 0.008(4)
C16 0.021(5) 0.020(5) 0.036(6) 0.017(5) -0.002(4) 0.003(4)
C18 0.026(5) 0.027(5) 0.032(5) 0.014(4) 0.008(4) 0.010(4)
C19 0.018(4) 0.021(5) 0.031(5) 0.005(4) 0.010(4) 0.005(4)
C20 0.020(5) 0.030(5) 0.032(5) 0.006(4) 0.000(4) 0.007(4)
C21 0.027(5) 0.042(6) 0.030(5) 0.018(5) 0.006(4) 0.016(4)
C22 0.030(5) 0.022(5) 0.026(5) 0.008(4) 0.008(4) 0.010(4)
C23 0.025(5) 0.014(4) 0.016(5) -0.002(4) 0.011(4) 0.010(4)
C24 0.033(6) 0.015(5) 0.037(6) 0.007(5) 0.009(5) 0.008(4)
C25 0.032(6) 0.021(5) 0.045(7) 0.011(5) 0.012(5) 0.010(4)
C26 0.020(5) 0.020(5) 0.052(7) 0.019(5) 0.008(5) 0.008(4)
C27 0.021(5) 0.030(5) 0.042(6) 0.020(5) 0.007(5) 0.009(4)
C30 0.029(6) 0.032(6) 0.036(6) 0.019(5) -0.004(5) 0.002(5)
C31 0.038(6) 0.030(6) 0.030(6) 0.019(5) 0.010(5) 0.006(5)

loop_
_atom_type_symbol
_atom_type_description
_atom_type_scat_dispersion_real
_atom_type_scat_dispersion_imag
_atom_type_scat_source
C C 0.0033 0.0016 'International Tables Vol C Tables 4.2.6.8 and 6.1.1.4'
H H 0.0000 0.0000 'International Tables Vol C Tables 4.2.6.8 and 6.1.1.4'
N N 0.0061 0.0033 'International Tables Vol C Tables 4.2.6.8 and 6.1.1.4'
F F 0.0171 0.0103 'International Tables Vol C Tables 4.2.6.8 and 6.1.1.4'
Ru Ru -1.2594 0.8363 'International Tables Vol C Tables 4.2.6.8 and 6.1.1.4'

loop_
_geom_angle_atom_site_label_1
_geom_angle_atom_site_label_2
_geom_angle_atom_site_label_3
_geom_angle
_geom_angle_site_symmetry_1
_geom_angle_site_symmetry_3
C12 N1 C15 110.0(7) . .
C12 N1 H1C 143(9) . .
C15 N1 H1C 107(9) . .
C26 N2 C23 106.4(8) . .
C5 C1 C2 108.0 . .
C5 C1 H1 126.0 . .
C2 C1 H1 126.0 . .
C3 C2 C1 108.0 . .
C3 C2 H2 126.0 . .
C1 C2 H2 126.0 . .
C4 C3 C2 108.0 . .
C4 C3 H3 126.0 . .
C2 C3 H3 126.0 . .
C3 C4 C5 108.0 . .
C3 C4 H4 126.0 . .
C5 C4 H4 126.0 . .
C1 C5 C4 108.0 . .
C1 C5 C27 132.8(5) . 2_667
C4 C5 C27 118.7(5) . 2_667
C7 C6 C10 107.9 . .
C7 C6 H6 126.0 . .
C10 C6 H6 126.0 . .
C6 C7 C8 108.1 . .
C6 C7 H7 125.9 . .
C8 C7 H7 125.9 . .
Ru1 C7 H7 124.6 . .
C9 C8 C7 109.3 . .
C9 C8 H8 125.4 . .
C7 C8 H8 125.4 . .
C8 C9 C10 105.6 . .
C8 C9 C11 127.0 . .
C10 C9 C11 127.1 . .
C10 C9 Ru1 69.48(11) . .
C6 C10 C9 109.1 . .
C6 C10 H10 125.5 . .
C9 C10 H10 125.5 . .
Ru1 C10 H10 122.2 . .
C12 C11 C9 110.7 . .
C12 C11 C31 109.5(5) . .
C9 C11 C31 110.8(4) . .
C12 C11 C30 109.2(5) . .
C9 C11 C30 106.9(4) . .
C31 C11 C30 109.6(6) . .
N1 C12 C13 108.4(4) . .
N1 C12 C11 122.7(4) . .
C13 C12 C11 128.9 . .
C14 C13 C12 107.4(5) . .
C14 C13 H13 126.3 . .
C12 C13 H13 126.3 . .
C13 C14 C15 107.7(7) . .
C13 C14 H14 126.1 . .
C15 C14 H14 126.1 . .
C16 C15 N1 123.1(8) . .
C16 C15 C14 130.5(8) . .
N1 C15 C14 106.4(8) . .
C15 C16 C23 125.8(8) . .
C15 C16 C17 117.3(8) . .
C23 C16 C17 116.9(9) . .
C22 C17 C18 116.1(8) . .
C22 C17 C16 121.5(7) . .
C18 C17 C16 122.4(7) . .
F5 C18 C19 118.0(7) . .
F5 C18 C17 119.8(7) . .
C19 C18 C17 122.3(8) . .
F4 C19 C20 120.5(7) . .
F4 C19 C18 119.6(8) . .
C20 C19 C18 120.0(8) . .
F3 C20 C19 119.7(8) . .
F3 C20 C21 120.8(8) . .
C19 C20 C21 119.5(8) . .
F2 C21 C20 119.8(7) . .
F2 C21 C22 121.2(8) . .
C20 C21 C22 119.0(8) . .
F1 C22 C21 116.7(7) . .
F1 C22 C17 120.2(7) . .
C21 C22 C17 123.1(8) . .
C24 C23 C16 132.0(9) . .
C24 C23 N2 108.6(8) . .
C16 C23 N2 119.3(8) . .
C25 C24 C23 107.8(9) . .
C25 C24 H24 126.1 . .
C23 C24 H24 126.1 . .
C24 C25 C26 106.8(10) . .
C24 C25 H25 126.6 . .
C26 C25 H25 126.6 . .
N2 C26 C25 110.5(9) . .
N2 C26 C27 120.5(9) . .
C25 C26 C27 129.0(9) . .
C5 C27 C28 113.1(9) 2_667 .
C5 C27 C29A 129.2(16) 2_667 .
C28 C27 C29A 84.9(16) . .
C5 C27 C26 109.0(9) 2_667 .
C28 C27 C26 111.7(9) . .
C29A C27 C26 106.7(14) . .
C5 C27 C28A 90.2(15) 2_667 .
C29A C27 C28A 115(2) . .
C26 C27 C28A 104.0(15) . .
C5 C27 C29 104.6(10) 2_667 .
C28 C27 C29 108.0(11) . .
C26 C27 C29 110.2(9) . .
C28A C27 C29 135.2(16) . .
C11 C30 H30A 109.5 . .
C11 C30 H30B 109.5 . .
H30A C30 H30B 109.5 . .
C11 C30 H30C 109.5 . .
H30A C30 H30C 109.5 . .
H30B C30 H30C 109.5 . .
C11 C31 H31A 109.5 . .
C11 C31 H31B 109.5 . .
H31A C31 H31B 109.5 . .
C11 C31 H31C 109.5 . .
H31A C31 H31C 109.5 . .
H31B C31 H31C 109.5 . .

loop_
_geom_bond_atom_site_label_1
_geom_bond_atom_site_label_2
_geom_bond_distance
_geom_bond_site_symmetry_2
Ru1 C1 2.127(4) .
Ru1 C10 2.145(4) .
Ru1 C8 2.154(4) .
Ru1 C2 2.168(4) .
Ru1 C6 2.169(4) .
Ru1 C7 2.179(4) .
Ru1 C9 2.180(3) .
Ru1 C5 2.209(5) .
Ru1 C3 2.271(5) .
Ru1 C4 2.295(5) .
F1 C22 1.347(10) .
F2 C21 1.325(11) .
F3 C20 1.322(10) .
F4 C19 1.339(10) .
F5 C18 1.337(11) .
N1 C12 1.327(10) .
N1 C15 1.395(12) .
N1 H1C 0.88(13) .
N2 C26 1.336(13) .
N2 C23 1.408(12) .
C1 C5 1.4335 .
C1 C2 1.4336 .
C1 H1 0.9300 .
C2 C3 1.4334 .
C2 H2 0.9300 .
C3 C4 1.4326 .
C3 H3 0.9300 .
C4 C5 1.4343 .
C4 H4 0.9300 .
C5 C27 1.499(11) 2_667
C6 C7 1.3770 .
C6 C10 1.4151 .
C6 H6 0.9300 .
C7 C8 1.4153 .
C7 H7 0.9300 .
C8 C9 1.4086 .
C8 H8 0.9300 .
C9 C10 1.4196 .
C9 C11 1.5268 .
C10 H10 0.9300 .
C11 C12 1.5157 .
C11 C31 1.535(11) .
C11 C30 1.546(11) .
C12 C13 1.4190 .
C13 C14 1.374(11) .
C13 H13 0.9300 .
C14 C15 1.415(13) .
C14 H14 0.9300 .
C15 C16 1.386(14) .
C16 C23 1.404(13) .
C16 C17 1.505(12) .
C17 C22 1.387(8) .
C17 C18 1.388(8) .
C18 C19 1.384(8) .
C19 C20 1.382(8) .
C20 C21 1.386(8) .
C21 C22 1.386(8) .
C23 C24 1.395(14) .
C24 C25 1.363(14) .
C24 H24 0.9300 .
C25 C26 1.415(15) .
C25 H25 0.9300 .
C26 C27 1.527(13) .
C27 C5 1.499(15) 2_667
C27 C28 1.521(14) .
C27 C29A 1.525(10) .
C27 C28A 1.545(18) .
C27 C29 1.559(14) .
C30 H30A 0.9600 .
C30 H30B 0.9600 .
C30 H30C 0.9600 .
C31 H31A 0.9600 .
C31 H31B 0.9600 .
C31 H31C 0.9600 .
